data_1568406
loop_
_publ_author_name
'Pr\"ohm, Patrick'
'Berg, Willi'
'Rupf, Susanne Margot'
'M\"uller, Carsten'
'Riedel, Sebastian'

_publ_section_title
;
 On pyridine chloronium cations
;
_journal_issue 9
_journal_name_full 'Chemical Science'
_journal_page_first 2325
_journal_page_last 2329
_journal_paper_doi 10.1039/D2SC06757A
_journal_volume 14
_journal_year 2023
_chemical_formula_moiety 'As F6, C5 Cl F5 N'
_chemical_formula_sum 'C5 As Cl F11 N'
_chemical_formula_weight 393.43
_space_group_crystal_system monoclinic
_space_group_IT_number 14
_space_group_name_Hall '-P 2yn'
_space_group_name_H-M_alt 'P 1 21/n 1'
_atom_sites_solution_primary dual
_audit_creation_date 2022-08-08
_audit_creation_method
;
Olex2 1.3
(compiled 2020.02.04 svn.rd84adfe8 for OlexSys, GUI svn.r6032)
;
_audit_update_record
;
2022-11-30 deposited with the CCDC.	2023-02-06 downloaded from the CCDC.
;
_cell_angle_alpha 90
_cell_angle_beta 111.310(4)
_cell_angle_gamma 90
_cell_formula_units_Z 4
_cell_length_a 6.2789(8)
_cell_length_b 21.884(2)
_cell_length_c 7.7197(9)
_cell_measurement_reflns_used 3644
_cell_measurement_temperature 103.0
_cell_measurement_theta_max 26.34
_cell_measurement_theta_min 3.39
_cell_volume 988.22(19)
_computing_cell_refinement 'SAINT V8.40B (?, 2016)'
_computing_data_reduction 'SAINT V8.40B (?, 2016)'
_computing_molecular_graphics 'Olex2 1.3 (Dolomanov et al., 2009)'
_computing_publication_material 'Olex2 1.3 (Dolomanov et al., 2009)'
_computing_structure_refinement 'XL  (Sheldrick, 2008)'
_computing_structure_solution 'XT  (Sheldrick, 2015)'
_diffrn_ambient_temperature 103.0
_diffrn_measured_fraction_theta_full 0.998
_diffrn_measured_fraction_theta_max 0.997
_diffrn_measurement_device_type 'Bruker APEX-II CCD'
_diffrn_measurement_method '\f and \w scans'
_diffrn_radiation_type MoK\a
_diffrn_radiation_wavelength 0.71073
_diffrn_reflns_av_R_equivalents 0.0945
_diffrn_reflns_av_unetI/netI 0.0922
_diffrn_reflns_Laue_measured_fraction_full 0.998
_diffrn_reflns_Laue_measured_fraction_max 0.997
_diffrn_reflns_limit_h_max 7
_diffrn_reflns_limit_h_min -7
_diffrn_reflns_limit_k_max 0
_diffrn_reflns_limit_k_min -27
_diffrn_reflns_limit_l_max 9
_diffrn_reflns_limit_l_min -9
_diffrn_reflns_number 3943
_diffrn_reflns_point_group_measured_fraction_full 0.998
_diffrn_reflns_point_group_measured_fraction_max 0.997
_diffrn_reflns_theta_full 25.242
_diffrn_reflns_theta_max 26.416
_diffrn_reflns_theta_min 2.981
_diffrn_source_current 1.0
_diffrn_source_power 0.05
_diffrn_source_voltage 50.0
_diffrn_standards_number 0
_exptl_absorpt_coefficient_mu 3.862
_exptl_absorpt_correction_T_max 0.7454
_exptl_absorpt_correction_T_min 0.3410
_exptl_absorpt_correction_type multi-scan
_exptl_absorpt_process_details
;
 TWINABS-2012/1 (Bruker,2012) was used for absorption correction.

Final HKLF 4 output contains 18956 reflections, Rint = 0.1324
 (10192 with I > 3sig(I), Rint = 0.1082)
;
_exptl_crystal_colour colourless
_exptl_crystal_colour_primary colourless
_exptl_crystal_density_diffrn 2.644
_exptl_crystal_description needle
_exptl_crystal_F_000 744
_exptl_crystal_recrystallization_method 'Re-crystallisation from solvent'
_exptl_crystal_size_max 0.6
_exptl_crystal_size_mid 0.31
_exptl_crystal_size_min 0.22
_refine_diff_density_max 1.234
_refine_diff_density_min -0.755
_refine_diff_density_rms 0.168
_refine_ls_extinction_method none
_refine_ls_goodness_of_fit_ref 1.095
_refine_ls_hydrogen_treatment undef
_refine_ls_matrix_type full
_refine_ls_number_parameters 172
_refine_ls_number_reflns 2013
_refine_ls_number_restraints 0
_refine_ls_restrained_S_all 1.095
_refine_ls_R_factor_all 0.0548
_refine_ls_R_factor_gt 0.0425
_refine_ls_shift/su_max 0.000
_refine_ls_shift/su_mean 0.000
_refine_ls_structure_factor_coef Fsqd
_refine_ls_weighting_details 'w=1/[\s^2^(Fo^2^)+(0.0330P)^2^+1.4710P] where P=(Fo^2^+2Fc^2^)/3'
_refine_ls_weighting_scheme calc
_refine_ls_wR_factor_gt 0.0957
_refine_ls_wR_factor_ref 0.0991
_reflns_Friedel_coverage 0.000
_reflns_number_gt 1669
_reflns_number_total 2013
_reflns_threshold_expression 'I > 2\s(I)'
_cod_data_source_file d2sc06757a2.cif
_cod_data_source_block p21_n_twin
_cod_depositor_comments 'Adding full bibliography for 1568406--1568411.cif.'
_cod_original_cell_volume 988.2(2)
_cod_database_code 1568406
_shelx_shelxl_version_number 2018/3
_shelx_space_group_comment
;
The symmetry employed for this shelxl refinement is uniquely defined
by the following loop, which should always be used as a source of
symmetry information in preference to the above space-group names.
They are only intended as comments.
;
_shelx_estimated_absorpt_t_max 0.484
_shelx_estimated_absorpt_t_min 0.205
_olex2_refinement_description
;
;
_olex2_submission_special_instructions 'No special instructions were received'

loop_
_space_group_symop_operation_xyz
'x, y, z'
'-x+1/2, y+1/2, -z+1/2'
'-x, -y, -z'
'x-1/2, -y-1/2, z-1/2'

loop_
_atom_site_label
_atom_site_type_symbol
_atom_site_fract_x
_atom_site_fract_y
_atom_site_fract_z
_atom_site_U_iso_or_equiv
_atom_site_adp_type
_atom_site_occupancy
_atom_site_site_symmetry_order
_atom_site_calc_flag
_atom_site_refinement_flags_posn
_atom_site_refinement_flags_adp
_atom_site_refinement_flags_occupancy
_atom_site_disorder_assembly
_atom_site_disorder_group
As01 As 0.24561(7) 0.12962(2) 0.26453(5) 0.01687(16) Uani 1 1 d . . . . .
Cl01 Cl 0.65021(18) 0.25679(4) 0.25106(13) 0.0229(2) Uani 1 1 d . . . . .
F5 F 1.0872(4) 0.30964(10) 0.3745(3) 0.0247(5) Uani 1 1 d . . . . .
F10 F 0.4882(4) 0.14486(10) 0.2120(3) 0.0219(5) Uani 1 1 d . . . . .
F1 F 0.3291(4) 0.35029(11) 0.1309(3) 0.0248(5) Uani 1 1 d . . . . .
F2 F 0.4056(4) 0.47284(10) 0.1360(3) 0.0265(5) Uani 1 1 d . . . . .
F4 F 1.1938(4) 0.43054(11) 0.3939(3) 0.0262(5) Uani 1 1 d . . . . .
F3 F 0.8473(4) 0.51289(10) 0.2754(3) 0.0261(5) Uani 1 1 d . . . . .
F12 F 0.3999(4) 0.07840(10) 0.4318(3) 0.0231(5) Uani 1 1 d . . . . .
F11 F 0.1744(4) 0.07226(11) 0.1025(3) 0.0267(5) Uani 1 1 d . . . . .
F15 F 0.0066(4) 0.11552(12) 0.3164(3) 0.0282(6) Uani 1 1 d . . . . .
F13 F 0.3231(4) 0.18675(11) 0.4286(3) 0.0286(6) Uani 1 1 d . . . . .
F14 F 0.0957(4) 0.18074(13) 0.0958(3) 0.0344(6) Uani 1 1 d . . . . .
N01 N 0.7092(5) 0.33253(15) 0.2563(4) 0.0184(7) Uani 1 1 d . . . . .
C4 C 0.9779(7) 0.41290(17) 0.3288(5) 0.0184(8) Uani 1 1 d . . . . .
C2 C 0.5778(7) 0.43417(17) 0.1988(5) 0.0188(8) Uani 1 1 d . . . . .
C3 C 0.8022(7) 0.45403(17) 0.2690(5) 0.0195(8) Uani 1 1 d . . . . .
C1 C 0.5357(7) 0.37279(17) 0.1948(6) 0.0189(8) Uani 1 1 d . . . . .
C5 C 0.9286(7) 0.35127(19) 0.3222(5) 0.0192(8) Uani 1 1 d . . . . .

loop_
_atom_site_aniso_label
_atom_site_aniso_U_11
_atom_site_aniso_U_22
_atom_site_aniso_U_33
_atom_site_aniso_U_23
_atom_site_aniso_U_13
_atom_site_aniso_U_12
As01 0.0204(2) 0.0218(2) 0.0100(2) 0.00159(14) 0.00747(17) 0.00058(14)
Cl01 0.0340(5) 0.0173(4) 0.0194(5) -0.0019(4) 0.0119(4) -0.0040(4)
F5 0.0263(12) 0.0264(12) 0.0220(12) 0.0058(10) 0.0095(10) 0.0067(10)
F10 0.0246(12) 0.0253(11) 0.0206(12) -0.0015(10) 0.0140(10) -0.0036(10)
F1 0.0197(11) 0.0276(12) 0.0243(13) -0.0032(10) 0.0046(10) -0.0062(10)
F2 0.0259(12) 0.0267(12) 0.0269(13) 0.0069(10) 0.0097(11) 0.0086(10)
F4 0.0229(12) 0.0320(13) 0.0226(12) -0.0022(10) 0.0072(10) -0.0079(10)
F3 0.0350(13) 0.0169(11) 0.0276(13) -0.0018(10) 0.0128(11) -0.0066(10)
F12 0.0290(12) 0.0256(11) 0.0137(11) 0.0050(9) 0.0067(10) 0.0020(10)
F11 0.0288(13) 0.0349(13) 0.0155(11) -0.0059(10) 0.0068(10) -0.0066(11)
F15 0.0210(12) 0.0474(15) 0.0178(12) 0.0012(11) 0.0089(10) -0.0012(11)
F13 0.0426(14) 0.0253(12) 0.0245(13) -0.0058(10) 0.0201(12) -0.0038(11)
F14 0.0374(14) 0.0445(15) 0.0254(14) 0.0179(12) 0.0165(12) 0.0173(12)
N01 0.0236(17) 0.0184(16) 0.0145(16) 0.0011(12) 0.0085(14) -0.0012(13)
C4 0.0212(19) 0.0244(19) 0.0085(17) -0.0004(15) 0.0040(15) -0.0039(16)
C2 0.024(2) 0.0202(18) 0.0129(18) 0.0023(15) 0.0076(16) 0.0023(16)
C3 0.028(2) 0.0203(19) 0.0126(18) -0.0004(15) 0.0099(16) -0.0035(16)
C1 0.0204(19) 0.0235(19) 0.0130(19) -0.0024(15) 0.0062(16) -0.0049(15)
C5 0.0232(19) 0.0254(18) 0.0105(17) 0.0025(16) 0.0081(16) 0.0024(17)

loop_
_atom_type_symbol
_atom_type_description
_atom_type_scat_dispersion_real
_atom_type_scat_dispersion_imag
_atom_type_scat_source
As As 0.0499 2.0058 'International Tables Vol C Tables 4.2.6.8 and 6.1.1.4'
C C 0.0033 0.0016 'International Tables Vol C Tables 4.2.6.8 and 6.1.1.4'
Cl Cl 0.1484 0.1585 'International Tables Vol C Tables 4.2.6.8 and 6.1.1.4'
F F 0.0171 0.0103 'International Tables Vol C Tables 4.2.6.8 and 6.1.1.4'
N N 0.0061 0.0033 'International Tables Vol C Tables 4.2.6.8 and 6.1.1.4'

loop_
_geom_angle_atom_site_label_1
_geom_angle_atom_site_label_2
_geom_angle_atom_site_label_3
_geom_angle
_geom_angle_site_symmetry_1
_geom_angle_site_symmetry_3
_geom_angle_publ_flag
F12 As01 F10 89.88(11) . . ?
F12 As01 F13 89.40(12) . . ?
F11 As01 F10 89.35(11) . . ?
F11 As01 F12 89.83(11) . . ?
F11 As01 F15 91.17(12) . . ?
F11 As01 F13 178.79(12) . . ?
F11 As01 F14 89.87(13) . . ?
F15 As01 F10 179.33(11) . . ?
F15 As01 F12 90.54(11) . . ?
F15 As01 F13 89.78(12) . . ?
F13 As01 F10 89.70(11) . . ?
F14 As01 F10 89.05(11) . . ?
F14 As01 F12 178.88(11) . . ?
F14 As01 F15 90.54(12) . . ?
F14 As01 F13 90.88(13) . . ?
C1 N01 Cl01 119.3(3) . . ?
C1 N01 C5 121.3(3) . . ?
C5 N01 Cl01 119.4(3) . . ?
F4 C4 C3 121.8(3) . . ?
F4 C4 C5 119.0(3) . . ?
C3 C4 C5 119.2(4) . . ?
F2 C2 C3 121.6(3) . . ?
F2 C2 C1 119.8(4) . . ?
C1 C2 C3 118.6(4) . . ?
F3 C3 C4 119.7(4) . . ?
F3 C3 C2 119.8(4) . . ?
C4 C3 C2 120.5(4) . . ?
F1 C1 N01 116.9(3) . . ?
F1 C1 C2 122.4(4) . . ?
N01 C1 C2 120.7(4) . . ?
F5 C5 N01 117.8(3) . . ?
F5 C5 C4 122.4(4) . . ?
N01 C5 C4 119.8(4) . . ?

loop_
_geom_bond_atom_site_label_1
_geom_bond_atom_site_label_2
_geom_bond_distance
_geom_bond_site_symmetry_2
_geom_bond_publ_flag
As01 F10 1.745(2) . ?
As01 F12 1.718(2) . ?
As01 F11 1.713(2) . ?
As01 F15 1.716(2) . ?
As01 F13 1.719(2) . ?
As01 F14 1.716(2) . ?
Cl01 N01 1.696(3) . ?
F5 C5 1.301(4) . ?
F1 C1 1.305(5) . ?
F2 C2 1.319(4) . ?
F4 C4 1.321(4) . ?
F3 C3 1.316(4) . ?
N01 C1 1.346(5) . ?
N01 C5 1.347(5) . ?
C4 C3 1.367(5) . ?
C4 C5 1.381(5) . ?
C2 C3 1.384(5) . ?
C2 C1 1.367(5) . ?

loop_
_geom_torsion_atom_site_label_1
_geom_torsion_atom_site_label_2
_geom_torsion_atom_site_label_3
_geom_torsion_atom_site_label_4
_geom_torsion
_geom_torsion_site_symmetry_1
_geom_torsion_site_symmetry_2
_geom_torsion_site_symmetry_3
_geom_torsion_site_symmetry_4
_geom_torsion_publ_flag
Cl01 N01 C1 F1 -1.1(5) . . . . ?
Cl01 N01 C1 C2 179.4(3) . . . . ?
Cl01 N01 C5 F5 1.9(5) . . . . ?
Cl01 N01 C5 C4 -179.3(3) . . . . ?
F2 C2 C3 F3 0.6(5) . . . . ?
F2 C2 C3 C4 -178.3(3) . . . . ?
F2 C2 C1 F1 -0.2(6) . . . . ?
F2 C2 C1 N01 179.2(3) . . . . ?
F4 C4 C3 F3 0.2(5) . . . . ?
F4 C4 C3 C2 179.1(3) . . . . ?
F4 C4 C5 F5 -1.4(5) . . . . ?
F4 C4 C5 N01 179.9(3) . . . . ?
C3 C4 C5 F5 179.1(3) . . . . ?
C3 C4 C5 N01 0.4(5) . . . . ?
C3 C2 C1 F1 -180.0(3) . . . . ?
C3 C2 C1 N01 -0.5(6) . . . . ?
C1 N01 C5 F5 -178.2(3) . . . . ?
C1 N01 C5 C4 0.6(5) . . . . ?
C1 C2 C3 F3 -179.6(3) . . . . ?
C1 C2 C3 C4 1.5(6) . . . . ?
C5 N01 C1 F1 179.0(3) . . . . ?
C5 N01 C1 C2 -0.5(6) . . . . ?
C5 C4 C3 F3 179.7(3) . . . . ?
C5 C4 C3 C2 -1.4(5) . . . . ?
